data_7711395
loop_
_publ_author_name
'Booth, Anna C.'
'Vasko, Petra'
'Fuentes, M \'Angeles'
'Cornelissen, Bart'
'Faulkner, Stephen'
'Aldridge, Simon'

_publ_section_title
;
 Boronic ester functionalised 1,8-diboryl-naphthalene scaffolds: fluoride
 <i>versus</i> oxide chelation.
;
_journal_name_full 'Dalton transactions (Cambridge, England : 2003)'
_journal_paper_doi 10.1039/d2dt02888c
_journal_year 2022
_chemical_formula_moiety 'C34 H32 B2 F O2, C6 H18 N3 S'
_chemical_formula_sum 'C40 H50 B2 F N3 O2 S'
_chemical_formula_weight 677.51
_chemical_melting_point ?
_space_group_crystal_system monoclinic
_space_group_IT_number 14
_space_group_name_Hall '-P 2ybc'
_space_group_name_H-M_alt 'P 1 21/c 1'
_atom_sites_solution_hydrogens geom
_atom_sites_solution_primary dual
_audit_creation_method SHELXL-2018/1
_audit_update_record
;
2022-08-12 deposited with the CCDC.	2022-09-22 downloaded from the CCDC.
;
_cell_angle_alpha 90
_cell_angle_beta 105.2730(10)
_cell_angle_gamma 90
_cell_formula_units_Z 4
_cell_length_a 14.17480(10)
_cell_length_b 13.77480(10)
_cell_length_c 19.7539(2)
_cell_measurement_reflns_used 27715
_cell_measurement_temperature 150(2)
_cell_measurement_theta_max 76.1390
_cell_measurement_theta_min 3.9210
_cell_volume 3720.82(6)
_computing_cell_refinement 'CrysAlisPro 1.171.38.43b (Rigaku OD, 2015)'
_computing_data_collection 'CrysAlisPro 1.171.38.43b (Rigaku OD, 2015)'
_computing_data_reduction 'CrysAlisPro 1.171.38.43b (Rigaku OD, 2015)'
_computing_molecular_graphics 'SHELXLE (HUbschle, 2017)'
_computing_publication_material 'CIFTAB-2014/2 (Sheldrick, 2014)'
_computing_structure_refinement 'SHELXL-2018/1 (Sheldrick, 2018)'
_computing_structure_solution 'SHELXT (Sheldrick, 2015)'
_diffrn_ambient_temperature 150(2)
_diffrn_detector_area_resol_mean 10.4102
_diffrn_measured_fraction_theta_full 1.000
_diffrn_measured_fraction_theta_max 0.997
_diffrn_measurement_device_type 'SuperNova, Dual, Cu at zero, Atlas'
_diffrn_measurement_method '\w scans'
_diffrn_radiation_type CuK\a
_diffrn_radiation_wavelength 1.54184
_diffrn_reflns_av_R_equivalents 0.0327
_diffrn_reflns_av_unetI/netI 0.0188
_diffrn_reflns_Laue_measured_fraction_full 1.000
_diffrn_reflns_Laue_measured_fraction_max 0.997
_diffrn_reflns_limit_h_max 17
_diffrn_reflns_limit_h_min -17
_diffrn_reflns_limit_k_max 17
_diffrn_reflns_limit_k_min -17
_diffrn_reflns_limit_l_max 24
_diffrn_reflns_limit_l_min -24
_diffrn_reflns_number 57545
_diffrn_reflns_point_group_measured_fraction_full 1.000
_diffrn_reflns_point_group_measured_fraction_max 0.997
_diffrn_reflns_theta_full 67.684
_diffrn_reflns_theta_max 76.244
_diffrn_reflns_theta_min 3.960
_diffrn_source 'micro-focus sealed X-ray tube'
_exptl_absorpt_coefficient_mu 1.108
_exptl_absorpt_correction_T_max 1.00000
_exptl_absorpt_correction_T_min 0.61514
_exptl_absorpt_correction_type multi-scan
_exptl_absorpt_process_details
;
CrysAlisPro 1.171.38.43b (Rigaku Oxford Diffraction, 2015)
Empirical absorption correction using spherical harmonics,
 implemented in SCALE3 ABSPACK scaling algorithm.
;
_exptl_crystal_colour colourless
_exptl_crystal_density_diffrn 1.209
_exptl_crystal_density_meas ?
_exptl_crystal_description block
_exptl_crystal_F_000 1448
_exptl_crystal_size_max 0.20
_exptl_crystal_size_mid 0.20
_exptl_crystal_size_min 0.20
_refine_diff_density_max 1.018
_refine_diff_density_min -0.360
_refine_diff_density_rms 0.055
_refine_ls_extinction_method none
_refine_ls_goodness_of_fit_ref 1.043
_refine_ls_hydrogen_treatment constr
_refine_ls_matrix_type full
_refine_ls_number_parameters 527
_refine_ls_number_reflns 7770
_refine_ls_number_restraints 462
_refine_ls_restrained_S_all 1.024
_refine_ls_R_factor_all 0.0537
_refine_ls_R_factor_gt 0.0503
_refine_ls_shift/su_max 0.001
_refine_ls_shift/su_mean 0.000
_refine_ls_structure_factor_coef Fsqd
_refine_ls_weighting_details 'w=1/[\s^2^(Fo^2^)+(0.0834P)^2^+2.1278P] where P=(Fo^2^+2Fc^2^)/3'
_refine_ls_weighting_scheme calc
_refine_ls_wR_factor_gt 0.1441
_refine_ls_wR_factor_ref 0.1478
_reflns_Friedel_coverage 0.000
_reflns_number_gt 7137
_reflns_number_total 7770
_reflns_threshold_expression 'I > 2\s(I)'
_cod_data_source_file d2dt02888c8.cif
_cod_data_source_block 137abmaf18
_cod_depositor_comments
;
The following automatic conversions were performed:

data item '_chemical_melting_point' value 'not measured' was changed
to '?' -- the value is undefined or not given.

data item '_exptl_crystal_density_meas' value 'not measured' was
changed to '?' -- the value is perceived as not measured.

Automatic conversion script
Id: cif_fix_values 7556 2019-12-06 15:28:31Z antanas 
;
_cod_original_sg_symbol_H-M 'P 21/c'
_cod_database_code 7711395
_shelx_shelxl_version_number 2018/1
_shelx_space_group_comment
;
The symmetry employed for this shelxl refinement is uniquely defined
by the following loop, which should always be used as a source of
symmetry information in preference to the above space-group names.
They are only intended as comments.
;

loop_
_space_group_symop_operation_xyz
'x, y, z'
'-x, y+1/2, -z+1/2'
'-x, -y, -z'
'x, -y-1/2, z-1/2'

loop_
_atom_site_label
_atom_site_type_symbol
_atom_site_fract_x
_atom_site_fract_y
_atom_site_fract_z
_atom_site_U_iso_or_equiv
_atom_site_adp_type
_atom_site_occupancy
_atom_site_site_symmetry_order
_atom_site_calc_flag
_atom_site_refinement_flags_posn
_atom_site_refinement_flags_adp
_atom_site_refinement_flags_occupancy
_atom_site_disorder_assembly
_atom_site_disorder_group
F1 F 0.78336(6) 0.54253(6) 0.62522(5) 0.0256(2) Uani 1 1 d . . . . .
C1 C 0.89750(12) 0.60342(13) 0.73867(10) 0.0317(4) Uani 1 1 d . . . . .
C2 C 0.88184(12) 0.51457(12) 0.77175(9) 0.0292(3) Uani 1 1 d . . . . .
C3 C 0.81078(11) 0.44425(12) 0.73677(8) 0.0263(3) Uani 1 1 d . . . . .
C4 C 0.81077(13) 0.35477(13) 0.76821(9) 0.0339(4) Uani 1 1 d . . . . .
H4 H 0.767979 0.305741 0.743794 0.041 Uiso 1 1 calc R U . . .
C5 C 0.87225(15) 0.33348(15) 0.83553(10) 0.0433(5) Uani 1 1 d . . . . .
H5 H 0.870704 0.270803 0.855272 0.052 Uiso 1 1 calc R U . . .
C6 C 0.93326(15) 0.40224(17) 0.87186(10) 0.0451(5) Uani 1 1 d . . . . .
H6 H 0.971081 0.389041 0.918285 0.054 Uiso 1 1 calc R U . . .
C7 C 0.94105(13) 0.49379(15) 0.84104(10) 0.0378(4) Uani 1 1 d . . . . .
C8 C 1.00914(16) 0.56348(18) 0.87711(12) 0.0514(5) Uani 1 1 d . . . . .
H8 H 1.046863 0.550440 0.923589 0.062 Uiso 1 1 calc R U . . .
C9 C 1.02121(17) 0.64882(18) 0.84605(14) 0.0564(6) Uani 1 1 d . . . . .
H9 H 1.066091 0.695808 0.871091 0.068 Uiso 1 1 calc R U . . .
C10 C 0.96674(15) 0.66756(15) 0.77628(12) 0.0461(5) Uani 1 1 d . . . . .
H10 H 0.978144 0.726294 0.754504 0.055 Uiso 1 1 calc R U . . .
C17 C 0.70320(12) 0.37223(11) 0.61477(8) 0.0275(3) Uani 1 1 d . . . . .
C18 C 0.61847(13) 0.31481(12) 0.60959(9) 0.0319(4) Uani 1 1 d . . . . .
C19 C 0.60120(16) 0.23192(13) 0.56709(10) 0.0416(4) Uani 1 1 d . . . . .
H19 H 0.543938 0.194753 0.564615 0.050 Uiso 1 1 calc R U . . .
C20 C 0.66447(18) 0.20229(14) 0.52866(10) 0.0468(5) Uani 1 1 d . . . . .
C21 C 0.74847(16) 0.25595(14) 0.53516(9) 0.0427(5) Uani 1 1 d . . . . .
H21 H 0.793524 0.236212 0.509747 0.051 Uiso 1 1 calc R U . . .
C22 C 0.76985(14) 0.33855(13) 0.57787(9) 0.0338(4) Uani 1 1 d . . . . .
C23 C 0.86842(15) 0.38584(15) 0.58430(11) 0.0425(4) Uani 1 1 d . . . . .
H23A H 0.859084 0.447621 0.558800 0.064 Uiso 1 1 calc R U . . .
H23B H 0.909139 0.342754 0.564364 0.064 Uiso 1 1 calc R U . . .
H23C H 0.900739 0.397721 0.633912 0.064 Uiso 1 1 calc R U . . .
C24 C 0.54431(14) 0.33605(13) 0.65028(10) 0.0381(4) Uani 1 1 d . . . . .
H24A H 0.507114 0.394353 0.631207 0.057 Uiso 1 1 calc R U . . .
H24B H 0.578168 0.346705 0.699774 0.057 Uiso 1 1 calc R U . . .
H24C H 0.499544 0.280858 0.646276 0.057 Uiso 1 1 calc R U . . .
C25 C 0.6429(3) 0.11368(18) 0.48162(14) 0.0719(9) Uani 1 1 d . . . . .
H25A H 0.628382 0.058308 0.508363 0.108 Uiso 1 1 calc R U . . .
H25B H 0.699944 0.098596 0.464270 0.108 Uiso 1 1 calc R U . . .
H25C H 0.586427 0.126825 0.441807 0.108 Uiso 1 1 calc R U . . .
C26 C 0.63330(11) 0.53428(10) 0.67076(8) 0.0217(3) Uani 1 1 d . . . . .
C27 C 0.57457(11) 0.57708(11) 0.60815(8) 0.0237(3) Uani 1 1 d . . . . .
C28 C 0.48959(11) 0.62810(11) 0.60765(8) 0.0267(3) Uani 1 1 d . . . . .
H28 H 0.451700 0.654625 0.564675 0.032 Uiso 1 1 calc R U . . .
C29 C 0.45853(11) 0.64137(11) 0.66812(9) 0.0264(3) Uani 1 1 d . . . . .
C30 C 0.51626(11) 0.60202(11) 0.72984(8) 0.0253(3) Uani 1 1 d . . . . .
H30 H 0.497008 0.610880 0.771999 0.030 Uiso 1 1 calc R U . . .
C31 C 0.60200(11) 0.54961(11) 0.73238(8) 0.0236(3) Uani 1 1 d . . . . .
C32 C 0.65476(12) 0.51059(13) 0.80413(8) 0.0300(3) Uani 1 1 d . . . . .
H32A H 0.654985 0.439473 0.802785 0.045 Uiso 1 1 calc R U . . .
H32B H 0.621143 0.532561 0.838823 0.045 Uiso 1 1 calc R U . . .
H32C H 0.722255 0.534512 0.817163 0.045 Uiso 1 1 calc R U . . .
C33 C 0.59974(12) 0.57172(12) 0.53835(8) 0.0288(3) Uani 1 1 d . . . . .
H33A H 0.648972 0.621062 0.536890 0.043 Uiso 1 1 calc R U . . .
H33B H 0.540741 0.583444 0.500243 0.043 Uiso 1 1 calc R U . . .
H33C H 0.625787 0.507186 0.532740 0.043 Uiso 1 1 calc R U . . .
C34 C 0.36741(12) 0.69899(13) 0.66649(10) 0.0341(4) Uani 1 1 d . . . . .
H34A H 0.381163 0.768415 0.663883 0.051 Uiso 1 1 calc R U . . .
H34B H 0.346742 0.685923 0.709208 0.051 Uiso 1 1 calc R U . . .
H34C H 0.315155 0.680062 0.625337 0.051 Uiso 1 1 calc R U . . .
B1 B 0.84870(13) 0.62920(13) 0.65883(11) 0.0290(4) Uani 1 1 d D . . . .
B2 B 0.72714(13) 0.46797(12) 0.66574(9) 0.0234(3) Uani 1 1 d . . . . .
O1 O 0.9107(6) 0.6433(7) 0.6089(4) 0.0326(12) Uani 0.577(12) 1 d D U P A 1
O2 O 0.7805(10) 0.7109(8) 0.6436(7) 0.0301(17) Uani 0.577(12) 1 d D U P A 1
C11 C 0.8707(6) 0.7178(6) 0.5646(4) 0.0340(13) Uani 0.577(12) 1 d D U P A 1
C12 C 0.7925(6) 0.7581(7) 0.5855(5) 0.0331(12) Uani 0.577(12) 1 d D U P A 1
C13 C 0.7382(6) 0.8321(6) 0.5474(4) 0.0453(13) Uani 0.577(12) 1 d D U P A 1
H13 H 0.683779 0.858862 0.560465 0.054 Uiso 0.577(12) 1 calc R U P A 1
C14 C 0.7660(7) 0.8665(4) 0.4888(3) 0.0525(14) Uani 0.577(12) 1 d D U P A 1
H14 H 0.730037 0.917862 0.461786 0.063 Uiso 0.577(12) 1 calc R U P A 1
C15 C 0.8454(6) 0.8269(5) 0.4695(3) 0.0467(14) Uani 0.577(12) 1 d D U P A 1
H15 H 0.863449 0.852843 0.430181 0.056 Uiso 0.577(12) 1 calc R U P A 1
C16 C 0.8985(6) 0.7506(5) 0.5062(3) 0.0420(13) Uani 0.577(12) 1 d D U P A 1
H16 H 0.951390 0.722047 0.492160 0.050 Uiso 0.577(12) 1 calc R U P A 1
O1A O 0.9255(7) 0.6307(10) 0.6229(5) 0.0326(16) Uani 0.423(12) 1 d D U P A 2
O2A O 0.7929(14) 0.7199(11) 0.6456(10) 0.030(2) Uani 0.423(12) 1 d D U P A 2
C11A C 0.8921(7) 0.7004(9) 0.5736(5) 0.0331(15) Uani 0.423(12) 1 d D U P A 2
C12A C 0.8155(8) 0.7525(10) 0.5861(7) 0.0356(16) Uani 0.423(12) 1 d D U P A 2
C13A C 0.7706(8) 0.8294(9) 0.5452(6) 0.0486(18) Uani 0.423(12) 1 d D U P A 2
H13A H 0.718775 0.864827 0.555747 0.058 Uiso 0.423(12) 1 calc R U P A 2
C14A C 0.8060(9) 0.8523(7) 0.4873(5) 0.0530(18) Uani 0.423(12) 1 d D U P A 2
H14A H 0.777576 0.904032 0.456948 0.064 Uiso 0.423(12) 1 calc R U P A 2
C15A C 0.8819(8) 0.7996(8) 0.4744(5) 0.0508(16) Uani 0.423(12) 1 d D U P A 2
H15A H 0.904809 0.816016 0.434808 0.061 Uiso 0.423(12) 1 calc R U P A 2
C16A C 0.9263(7) 0.7237(7) 0.5170(4) 0.0419(15) Uani 0.423(12) 1 d D U P A 2
H16A H 0.979017 0.688747 0.507196 0.050 Uiso 0.423(12) 1 calc R U P A 2
S1 S 0.27889(3) 0.47123(3) 0.70932(2) 0.02798(12) Uani 1 1 d . . . . .
N1 N 0.32733(11) 0.36496(11) 0.72096(9) 0.0362(3) Uani 1 1 d . . . . .
N2 N 0.20534(11) 0.45611(12) 0.62893(8) 0.0365(3) Uani 1 1 d . . . . .
N3 N 0.19999(12) 0.49404(13) 0.75392(9) 0.0419(4) Uani 1 1 d . . . . .
C35 C 0.27068(15) 0.27340(13) 0.70236(11) 0.0395(4) Uani 1 1 d . . . . .
H35A H 0.252264 0.248713 0.743628 0.059 Uiso 1 1 calc R U . . .
H35B H 0.310944 0.225011 0.686602 0.059 Uiso 1 1 calc R U . . .
H35C H 0.211549 0.286172 0.664612 0.059 Uiso 1 1 calc R U . . .
C36 C 0.41110(16) 0.35965(17) 0.78405(13) 0.0503(5) Uani 1 1 d . . . . .
H36A H 0.444744 0.422453 0.791474 0.075 Uiso 1 1 calc R U . . .
H36B H 0.456653 0.309265 0.777428 0.075 Uiso 1 1 calc R U . . .
H36C H 0.387384 0.343729 0.825050 0.075 Uiso 1 1 calc R U . . .
C37 C 0.11565(15) 0.43062(17) 0.75148(13) 0.0471(5) Uani 1 1 d . . . . .
H37A H 0.101766 0.391279 0.708650 0.071 Uiso 1 1 calc R U . . .
H37B H 0.058412 0.470468 0.751576 0.071 Uiso 1 1 calc R U . . .
H37C H 0.130591 0.387862 0.792580 0.071 Uiso 1 1 calc R U . . .
C38 C 0.2326(2) 0.5608(2) 0.81294(14) 0.0621(7) Uani 1 1 d . . . . .
H38A H 0.234512 0.526707 0.856826 0.093 Uiso 1 1 calc R U . . .
H38B H 0.187022 0.615562 0.807310 0.093 Uiso 1 1 calc R U . . .
H38C H 0.298089 0.584953 0.814284 0.093 Uiso 1 1 calc R U . . .
C39 C 0.13173(15) 0.53348(16) 0.60579(12) 0.0476(5) Uani 1 1 d . . . . .
H39A H 0.097227 0.544500 0.642067 0.071 Uiso 1 1 calc R U . . .
H39B H 0.084741 0.513748 0.562062 0.071 Uiso 1 1 calc R U . . .
H39C H 0.164375 0.593505 0.597882 0.071 Uiso 1 1 calc R U . . .
C40 C 0.26349(16) 0.43890(17) 0.57750(10) 0.0443(5) Uani 1 1 d . . . . .
H40A H 0.305228 0.495320 0.576527 0.067 Uiso 1 1 calc R U . . .
H40B H 0.219189 0.428897 0.530757 0.067 Uiso 1 1 calc R U . . .
H40C H 0.304398 0.381135 0.591303 0.067 Uiso 1 1 calc R U . . .

loop_
_atom_site_aniso_label
_atom_site_aniso_U_11
_atom_site_aniso_U_22
_atom_site_aniso_U_33
_atom_site_aniso_U_23
_atom_site_aniso_U_13
_atom_site_aniso_U_12
F1 0.0244(4) 0.0251(4) 0.0281(4) 0.0007(3) 0.0086(3) 0.0000(3)
C1 0.0216(7) 0.0300(8) 0.0416(9) -0.0050(7) 0.0049(6) 0.0050(6)
C2 0.0221(7) 0.0331(8) 0.0308(8) -0.0035(6) 0.0039(6) 0.0077(6)
C3 0.0238(7) 0.0284(8) 0.0266(7) 0.0010(6) 0.0065(6) 0.0059(6)
C4 0.0338(9) 0.0323(8) 0.0333(9) 0.0060(7) 0.0050(7) 0.0056(7)
C5 0.0451(11) 0.0432(10) 0.0384(10) 0.0145(8) 0.0050(8) 0.0130(8)
C6 0.0398(10) 0.0586(12) 0.0307(9) 0.0066(8) -0.0018(7) 0.0158(9)
C7 0.0280(8) 0.0469(10) 0.0337(9) -0.0045(8) -0.0006(7) 0.0107(7)
C8 0.0378(10) 0.0629(14) 0.0429(11) -0.0129(10) -0.0084(8) 0.0086(10)
C9 0.0399(11) 0.0536(13) 0.0631(14) -0.0209(11) -0.0086(10) -0.0016(9)
C10 0.0329(9) 0.0350(10) 0.0628(13) -0.0080(9) -0.0005(9) 0.0004(8)
C17 0.0324(8) 0.0230(7) 0.0241(7) 0.0025(6) 0.0021(6) 0.0057(6)
C18 0.0393(9) 0.0226(7) 0.0282(8) 0.0035(6) -0.0008(7) 0.0004(6)
C19 0.0547(12) 0.0248(8) 0.0355(9) 0.0012(7) -0.0051(8) -0.0022(8)
C20 0.0723(14) 0.0261(9) 0.0307(9) -0.0033(7) -0.0063(9) 0.0103(9)
C21 0.0603(12) 0.0357(10) 0.0284(8) -0.0015(7) 0.0049(8) 0.0219(9)
C22 0.0412(9) 0.0295(8) 0.0284(8) 0.0021(6) 0.0051(7) 0.0132(7)
C23 0.0428(10) 0.0420(10) 0.0478(11) -0.0010(8) 0.0210(9) 0.0152(8)
C24 0.0400(10) 0.0305(9) 0.0426(10) 0.0021(7) 0.0089(8) -0.0100(7)
C25 0.115(2) 0.0382(12) 0.0498(13) -0.0166(10) -0.0001(14) 0.0054(13)
C26 0.0209(7) 0.0189(6) 0.0245(7) 0.0001(5) 0.0045(5) -0.0009(5)
C27 0.0236(7) 0.0219(7) 0.0246(7) 0.0012(5) 0.0043(6) -0.0018(5)
C28 0.0245(7) 0.0242(7) 0.0289(8) 0.0031(6) 0.0027(6) 0.0013(6)
C29 0.0231(7) 0.0207(7) 0.0352(8) -0.0016(6) 0.0073(6) -0.0004(6)
C30 0.0266(7) 0.0223(7) 0.0286(7) -0.0033(6) 0.0098(6) -0.0020(6)
C31 0.0241(7) 0.0209(7) 0.0247(7) -0.0004(5) 0.0048(6) -0.0025(5)
C32 0.0318(8) 0.0352(8) 0.0237(7) 0.0017(6) 0.0084(6) 0.0035(7)
C33 0.0283(8) 0.0330(8) 0.0238(7) 0.0040(6) 0.0048(6) 0.0022(6)
C34 0.0273(8) 0.0301(8) 0.0450(10) -0.0015(7) 0.0095(7) 0.0052(6)
B1 0.0256(8) 0.0248(8) 0.0394(10) -0.0031(7) 0.0134(7) -0.0004(7)
B2 0.0232(8) 0.0219(8) 0.0248(8) 0.0019(6) 0.0061(6) 0.0017(6)
O1 0.027(2) 0.035(2) 0.039(3) 0.0036(19) 0.016(2) 0.0001(16)
O2 0.040(3) 0.022(2) 0.0296(19) 0.0008(17) 0.011(2) 0.002(2)
C11 0.043(3) 0.026(2) 0.034(2) 0.0005(16) 0.010(2) -0.0095(19)
C12 0.047(3) 0.0249(18) 0.0294(17) -0.0057(14) 0.013(2) -0.004(2)
C13 0.067(4) 0.0354(19) 0.0325(18) 0.0028(14) 0.012(2) 0.007(3)
C14 0.082(4) 0.039(2) 0.0347(18) 0.0053(15) 0.012(2) 0.004(2)
C15 0.071(4) 0.036(3) 0.0329(19) 0.0060(18) 0.015(2) -0.009(2)
C16 0.057(3) 0.035(3) 0.036(2) 0.000(2) 0.016(2) -0.013(2)
O1A 0.028(3) 0.036(3) 0.036(3) 0.001(2) 0.012(2) -0.003(2)
O2A 0.036(4) 0.021(3) 0.033(3) -0.001(2) 0.010(2) 0.002(3)
C11A 0.037(3) 0.029(3) 0.032(3) -0.005(2) 0.008(2) -0.011(2)
C12A 0.047(4) 0.028(2) 0.030(2) -0.0004(19) 0.007(3) -0.004(3)
C13A 0.064(4) 0.038(3) 0.038(3) 0.000(2) 0.003(3) 0.000(3)
C14A 0.072(4) 0.044(3) 0.038(3) 0.009(2) 0.006(3) -0.002(3)
C15A 0.070(4) 0.044(4) 0.033(3) 0.000(3) 0.005(3) -0.013(3)
C16A 0.053(3) 0.040(3) 0.032(3) 0.000(2) 0.009(2) -0.018(2)
S1 0.0228(2) 0.0284(2) 0.0326(2) 0.00255(14) 0.00699(15) 0.00045(14)
N1 0.0312(7) 0.0320(8) 0.0451(9) 0.0030(6) 0.0094(6) 0.0042(6)
N2 0.0336(8) 0.0396(8) 0.0354(8) 0.0014(6) 0.0074(6) 0.0025(6)
N3 0.0383(8) 0.0448(9) 0.0460(9) -0.0098(7) 0.0170(7) -0.0003(7)
C35 0.0437(10) 0.0284(9) 0.0475(10) 0.0027(7) 0.0142(8) 0.0023(7)
C36 0.0366(10) 0.0523(12) 0.0571(13) 0.0147(10) 0.0037(9) 0.0090(9)
C37 0.0344(10) 0.0512(12) 0.0620(13) 0.0007(10) 0.0241(9) 0.0005(8)
C38 0.0706(16) 0.0663(16) 0.0547(14) -0.0237(12) 0.0260(12) -0.0090(13)
C39 0.0373(10) 0.0457(11) 0.0519(12) 0.0064(9) -0.0021(9) 0.0095(8)
C40 0.0481(11) 0.0513(12) 0.0360(10) -0.0029(8) 0.0153(8) -0.0044(9)

loop_
_atom_type_symbol
_atom_type_description
_atom_type_scat_dispersion_real
_atom_type_scat_dispersion_imag
_atom_type_scat_source
C C 0.0181 0.0091 'International Tables Vol C Tables 4.2.6.8 and 6.1.1.4'
H H 0.0000 0.0000 'International Tables Vol C Tables 4.2.6.8 and 6.1.1.4'
B B 0.0090 0.0039 'International Tables Vol C Tables 4.2.6.8 and 6.1.1.4'
F F 0.0727 0.0534 'International Tables Vol C Tables 4.2.6.8 and 6.1.1.4'
N N 0.0311 0.0180 'International Tables Vol C Tables 4.2.6.8 and 6.1.1.4'
O O 0.0492 0.0322 'International Tables Vol C Tables 4.2.6.8 and 6.1.1.4'
S S 0.3331 0.5567 'International Tables Vol C Tables 4.2.6.8 and 6.1.1.4'

loop_
_geom_angle_atom_site_label_1
_geom_angle_atom_site_label_2
_geom_angle_atom_site_label_3
_geom_angle
_geom_angle_site_symmetry_1
_geom_angle_site_symmetry_3
_geom_angle_publ_flag
B1 F1 B2 126.05(11) . . ?
C10 C1 C2 118.32(17) . . ?
C10 C1 B1 116.94(17) . . ?
C2 C1 B1 124.44(15) . . ?
C1 C2 C7 118.96(16) . . ?
C1 C2 C3 122.01(15) . . ?
C7 C2 C3 119.00(17) . . ?
C4 C3 C2 117.97(15) . . ?
C4 C3 B2 119.00(15) . . ?
C2 C3 B2 122.90(14) . . ?
C3 C4 C5 122.32(18) . . ?
C3 C4 H4 118.8 . . ?
C5 C4 H4 118.8 . . ?
C6 C5 C4 120.15(19) . . ?
C6 C5 H5 119.9 . . ?
C4 C5 H5 119.9 . . ?
C5 C6 C7 120.40(17) . . ?
C5 C6 H6 119.8 . . ?
C7 C6 H6 119.8 . . ?
C8 C7 C6 120.52(18) . . ?
C8 C7 C2 119.7(2) . . ?
C6 C7 C2 119.71(18) . . ?
C9 C8 C7 120.7(2) . . ?
C9 C8 H8 119.6 . . ?
C7 C8 H8 119.6 . . ?
C8 C9 C10 119.8(2) . . ?
C8 C9 H9 120.1 . . ?
C10 C9 H9 120.1 . . ?
C1 C10 C9 122.3(2) . . ?
C1 C10 H10 118.8 . . ?
C9 C10 H10 118.8 . . ?
C22 C17 C18 116.57(15) . . ?
C22 C17 B2 121.47(15) . . ?
C18 C17 B2 121.80(15) . . ?
C19 C18 C17 120.58(18) . . ?
C19 C18 C24 116.16(17) . . ?
C17 C18 C24 123.23(15) . . ?
C20 C19 C18 122.3(2) . . ?
C20 C19 H19 118.8 . . ?
C18 C19 H19 118.8 . . ?
C21 C20 C19 117.43(17) . . ?
C21 C20 C25 121.2(2) . . ?
C19 C20 C25 121.3(2) . . ?
C20 C21 C22 122.41(19) . . ?
C20 C21 H21 118.8 . . ?
C22 C21 H21 118.8 . . ?
C21 C22 C17 120.58(18) . . ?
C21 C22 C23 116.60(17) . . ?
C17 C22 C23 122.78(16) . . ?
C22 C23 H23A 109.5 . . ?
C22 C23 H23B 109.5 . . ?
H23A C23 H23B 109.5 . . ?
C22 C23 H23C 109.5 . . ?
H23A C23 H23C 109.5 . . ?
H23B C23 H23C 109.5 . . ?
C18 C24 H24A 109.5 . . ?
C18 C24 H24B 109.5 . . ?
H24A C24 H24B 109.5 . . ?
C18 C24 H24C 109.5 . . ?
H24A C24 H24C 109.5 . . ?
H24B C24 H24C 109.5 . . ?
C20 C25 H25A 109.5 . . ?
C20 C25 H25B 109.5 . . ?
H25A C25 H25B 109.5 . . ?
C20 C25 H25C 109.5 . . ?
H25A C25 H25C 109.5 . . ?
H25B C25 H25C 109.5 . . ?
C31 C26 C27 116.15(13) . . ?
C31 C26 B2 125.32(13) . . ?
C27 C26 B2 118.47(13) . . ?
C28 C27 C26 121.46(14) . . ?
C28 C27 C33 115.41(14) . . ?
C26 C27 C33 123.13(14) . . ?
C29 C28 C27 121.99(14) . . ?
C29 C28 H28 119.0 . . ?
C27 C28 H28 119.0 . . ?
C30 C29 C28 117.19(14) . . ?
C30 C29 C34 121.85(15) . . ?
C28 C29 C34 120.94(15) . . ?
C29 C30 C31 122.50(14) . . ?
C29 C30 H30 118.8 . . ?
C31 C30 H30 118.8 . . ?
C30 C31 C26 120.69(14) . . ?
C30 C31 C32 115.15(14) . . ?
C26 C31 C32 124.15(14) . . ?
C31 C32 H32A 109.5 . . ?
C31 C32 H32B 109.5 . . ?
H32A C32 H32B 109.5 . . ?
C31 C32 H32C 109.5 . . ?
H32A C32 H32C 109.5 . . ?
H32B C32 H32C 109.5 . . ?
C27 C33 H33A 109.5 . . ?
C27 C33 H33B 109.5 . . ?
H33A C33 H33B 109.5 . . ?
C27 C33 H33C 109.5 . . ?
H33A C33 H33C 109.5 . . ?
H33B C33 H33C 109.5 . . ?
C29 C34 H34A 109.5 . . ?
C29 C34 H34B 109.5 . . ?
H34A C34 H34B 109.5 . . ?
C29 C34 H34C 109.5 . . ?
H34A C34 H34C 109.5 . . ?
H34B C34 H34C 109.5 . . ?
O1A B1 O2A 109.9(8) . . ?
O2 B1 O1 103.7(6) . . ?
O1A B1 F1 104.1(6) . . ?
O2 B1 F1 102.5(7) . . ?
O2A B1 F1 110.3(9) . . ?
O1 B1 F1 101.9(4) . . ?
O1A B1 C1 107.7(4) . . ?
O2 B1 C1 117.9(6) . . ?
O2A B1 C1 116.2(8) . . ?
O1 B1 C1 120.4(3) . . ?
F1 B1 C1 107.96(13) . . ?
C3 B2 F1 102.23(12) . . ?
C3 B2 C26 118.86(13) . . ?
F1 B2 C26 100.83(11) . . ?
C3 B2 C17 110.91(12) . . ?
F1 B2 C17 104.69(12) . . ?
C26 B2 C17 116.47(13) . . ?
C11 O1 B1 107.6(5) . . ?
C12 O2 B1 108.4(8) . . ?
O1 C11 C16 127.9(6) . . ?
O1 C11 C12 109.7(6) . . ?
C16 C11 C12 122.4(6) . . ?
O2 C12 C13 129.4(6) . . ?
O2 C12 C11 110.0(7) . . ?
C13 C12 C11 120.5(6) . . ?
C12 C13 C14 117.6(6) . . ?
C12 C13 H13 121.2 . . ?
C14 C13 H13 121.2 . . ?
C15 C14 C13 121.2(5) . . ?
C15 C14 H14 119.4 . . ?
C13 C14 H14 119.4 . . ?
C16 C15 C14 121.6(5) . . ?
C16 C15 H15 119.2 . . ?
C14 C15 H15 119.2 . . ?
C15 C16 C11 116.6(5) . . ?
C15 C16 H16 121.7 . . ?
C11 C16 H16 121.7 . . ?
C11A O1A B1 101.3(7) . . ?
C12A O2A B1 101.2(11) . . ?
O1A C11A C16A 128.2(8) . . ?
O1A C11A C12A 112.4(9) . . ?
C16A C11A C12A 119.4(9) . . ?
O2A C12A C11A 110.9(10) . . ?
O2A C12A C13A 125.2(10) . . ?
C11A C12A C13A 123.9(10) . . ?
C12A C13A C14A 116.2(9) . . ?
C12A C13A H13A 121.9 . . ?
C14A C13A H13A 121.9 . . ?
C15A C14A C13A 119.9(7) . . ?
C15A C14A H14A 120.1 . . ?
C13A C14A H14A 120.1 . . ?
C14A C15A C16A 122.6(7) . . ?
C14A C15A H15A 118.7 . . ?
C16A C15A H15A 118.7 . . ?
C11A C16A C15A 118.1(7) . . ?
C11A C16A H16A 121.0 . . ?
C15A C16A H16A 121.0 . . ?
N1 S1 N3 115.29(9) . . ?
N1 S1 N2 99.14(8) . . ?
N3 S1 N2 101.15(9) . . ?
C36 N1 C35 115.29(16) . . ?
C36 N1 S1 112.54(14) . . ?
C35 N1 S1 123.65(13) . . ?
C39 N2 C40 112.16(17) . . ?
C39 N2 S1 114.71(14) . . ?
C40 N2 S1 110.53(13) . . ?
C38 N3 C37 118.91(18) . . ?
C38 N3 S1 115.84(15) . . ?
C37 N3 S1 122.44(14) . . ?
N1 C35 H35A 109.5 . . ?
N1 C35 H35B 109.5 . . ?
H35A C35 H35B 109.5 . . ?
N1 C35 H35C 109.5 . . ?
H35A C35 H35C 109.5 . . ?
H35B C35 H35C 109.5 . . ?
N1 C36 H36A 109.5 . . ?
N1 C36 H36B 109.5 . . ?
H36A C36 H36B 109.5 . . ?
N1 C36 H36C 109.5 . . ?
H36A C36 H36C 109.5 . . ?
H36B C36 H36C 109.5 . . ?
N3 C37 H37A 109.5 . . ?
N3 C37 H37B 109.5 . . ?
H37A C37 H37B 109.5 . . ?
N3 C37 H37C 109.5 . . ?
H37A C37 H37C 109.5 . . ?
H37B C37 H37C 109.5 . . ?
N3 C38 H38A 109.5 . . ?
N3 C38 H38B 109.5 . . ?
H38A C38 H38B 109.5 . . ?
N3 C38 H38C 109.5 . . ?
H38A C38 H38C 109.5 . . ?
H38B C38 H38C 109.5 . . ?
N2 C39 H39A 109.5 . . ?
N2 C39 H39B 109.5 . . ?
H39A C39 H39B 109.5 . . ?
N2 C39 H39C 109.5 . . ?
H39A C39 H39C 109.5 . . ?
H39B C39 H39C 109.5 . . ?
N2 C40 H40A 109.5 . . ?
N2 C40 H40B 109.5 . . ?
H40A C40 H40B 109.5 . . ?
N2 C40 H40C 109.5 . . ?
H40A C40 H40C 109.5 . . ?
H40B C40 H40C 109.5 . . ?

loop_
_geom_bond_atom_site_label_1
_geom_bond_atom_site_label_2
_geom_bond_distance
_geom_bond_site_symmetry_2
_geom_bond_publ_flag
F1 B1 1.549(2) . ?
F1 B2 1.6331(19) . ?
C1 C10 1.383(3) . ?
C1 C2 1.432(3) . ?
C1 B1 1.587(3) . ?
C2 C7 1.433(2) . ?
C2 C3 1.436(2) . ?
C3 C4 1.380(2) . ?
C3 B2 1.614(2) . ?
C4 C5 1.416(2) . ?
C4 H4 0.9500 . ?
C5 C6 1.354(3) . ?
C5 H5 0.9500 . ?
C6 C7 1.417(3) . ?
C6 H6 0.9500 . ?
C7 C8 1.414(3) . ?
C8 C9 1.358(4) . ?
C8 H8 0.9500 . ?
C9 C10 1.415(3) . ?
C9 H9 0.9500 . ?
C10 H10 0.9500 . ?
C17 C22 1.415(2) . ?
C17 C18 1.419(2) . ?
C17 B2 1.640(2) . ?
C18 C19 1.400(2) . ?
C18 C24 1.511(3) . ?
C19 C20 1.380(3) . ?
C19 H19 0.9500 . ?
C20 C21 1.379(3) . ?
C20 C25 1.516(3) . ?
C21 C22 1.401(3) . ?
C21 H21 0.9500 . ?
C22 C23 1.516(3) . ?
C23 H23A 0.9800 . ?
C23 H23B 0.9800 . ?
C23 H23C 0.9800 . ?
C24 H24A 0.9800 . ?
C24 H24B 0.9800 . ?
C24 H24C 0.9800 . ?
C25 H25A 0.9800 . ?
C25 H25B 0.9800 . ?
C25 H25C 0.9800 . ?
C26 C31 1.417(2) . ?
C26 C27 1.424(2) . ?
C26 B2 1.638(2) . ?
C27 C28 1.392(2) . ?
C27 C33 1.514(2) . ?
C28 C29 1.390(2) . ?
C28 H28 0.9500 . ?
C29 C30 1.387(2) . ?
C29 C34 1.509(2) . ?
C30 C31 1.403(2) . ?
C30 H30 0.9500 . ?
C31 C32 1.516(2) . ?
C32 H32A 0.9800 . ?
C32 H32B 0.9800 . ?
C32 H32C 0.9800 . ?
C33 H33A 0.9800 . ?
C33 H33B 0.9800 . ?
C33 H33C 0.9800 . ?
C34 H34A 0.9800 . ?
C34 H34B 0.9800 . ?
C34 H34C 0.9800 . ?
B1 O1A 1.447(10) . ?
B1 O2 1.462(8) . ?
B1 O2A 1.465(11) . ?
B1 O1 1.496(7) . ?
O1 C11 1.370(6) . ?
O2 C12 1.370(8) . ?
C11 C16 1.390(7) . ?
C11 C12 1.395(7) . ?
C12 C13 1.375(7) . ?
C13 C14 1.400(7) . ?
C13 H13 0.9500 . ?
C14 C15 1.391(7) . ?
C14 H14 0.9500 . ?
C15 C16 1.381(6) . ?
C15 H15 0.9500 . ?
C16 H16 0.9500 . ?
O1A C11A 1.360(8) . ?
O2A C12A 1.372(12) . ?
C11A C16A 1.370(9) . ?
C11A C12A 1.376(9) . ?
C12A C13A 1.383(10) . ?
C13A C14A 1.400(10) . ?
C13A H13A 0.9500 . ?
C14A C15A 1.376(9) . ?
C14A H14A 0.9500 . ?
C15A C16A 1.385(8) . ?
C15A H15A 0.9500 . ?
C16A H16A 0.9500 . ?
S1 N1 1.6075(15) . ?
S1 N3 1.6263(17) . ?
S1 N2 1.6674(16) . ?
N1 C36 1.479(3) . ?
N1 C35 1.488(2) . ?
N2 C39 1.477(2) . ?
N2 C40 1.486(2) . ?
N3 C38 1.461(3) . ?
N3 C37 1.471(3) . ?
C35 H35A 0.9800 . ?
C35 H35B 0.9800 . ?
C35 H35C 0.9800 . ?
C36 H36A 0.9800 . ?
C36 H36B 0.9800 . ?
C36 H36C 0.9800 . ?
C37 H37A 0.9800 . ?
C37 H37B 0.9800 . ?
C37 H37C 0.9800 . ?
C38 H38A 0.9800 . ?
C38 H38B 0.9800 . ?
C38 H38C 0.9800 . ?
C39 H39A 0.9800 . ?
C39 H39B 0.9800 . ?
C39 H39C 0.9800 . ?
C40 H40A 0.9800 . ?
C40 H40B 0.9800 . ?
C40 H40C 0.9800 . ?

loop_
_geom_torsion_atom_site_label_1
_geom_torsion_atom_site_label_2
_geom_torsion_atom_site_label_3
_geom_torsion_atom_site_label_4
_geom_torsion
_geom_torsion_site_symmetry_1
_geom_torsion_site_symmetry_2
_geom_torsion_site_symmetry_3
_geom_torsion_site_symmetry_4
_geom_torsion_publ_flag
C10 C1 C2 C7 -2.6(2) . . . . ?
B1 C1 C2 C7 170.83(15) . . . . ?
C10 C1 C2 C3 179.43(17) . . . . ?
B1 C1 C2 C3 -7.1(2) . . . . ?
C1 C2 C3 C4 170.39(15) . . . . ?
C7 C2 C3 C4 -7.6(2) . . . . ?
C1 C2 C3 B2 -13.9(2) . . . . ?
C7 C2 C3 B2 168.09(15) . . . . ?
C2 C3 C4 C5 5.3(3) . . . . ?
B2 C3 C4 C5 -170.53(17) . . . . ?
C3 C4 C5 C6 0.7(3) . . . . ?
C4 C5 C6 C7 -4.3(3) . . . . ?
C5 C6 C7 C8 -176.0(2) . . . . ?
C5 C6 C7 C2 1.8(3) . . . . ?
C1 C2 C7 C8 4.0(3) . . . . ?
C3 C2 C7 C8 -177.98(17) . . . . ?
C1 C2 C7 C6 -173.82(17) . . . . ?
C3 C2 C7 C6 4.2(3) . . . . ?
C6 C7 C8 C9 175.8(2) . . . . ?
C2 C7 C8 C9 -2.0(3) . . . . ?
C7 C8 C9 C10 -1.4(4) . . . . ?
C2 C1 C10 C9 -0.8(3) . . . . ?
B1 C1 C10 C9 -174.70(19) . . . . ?
C8 C9 C10 C1 2.9(4) . . . . ?
C22 C17 C18 C19 -2.9(2) . . . . ?
B2 C17 C18 C19 -178.26(15) . . . . ?
C22 C17 C18 C24 174.92(15) . . . . ?
B2 C17 C18 C24 -0.4(2) . . . . ?
C17 C18 C19 C20 -0.1(3) . . . . ?
C24 C18 C19 C20 -178.06(17) . . . . ?
C18 C19 C20 C21 2.1(3) . . . . ?
C18 C19 C20 C25 -178.46(19) . . . . ?
C19 C20 C21 C22 -1.0(3) . . . . ?
C25 C20 C21 C22 179.53(19) . . . . ?
C20 C21 C22 C17 -2.1(3) . . . . ?
C20 C21 C22 C23 175.45(17) . . . . ?
C18 C17 C22 C21 3.9(2) . . . . ?
B2 C17 C22 C21 179.31(15) . . . . ?
C18 C17 C22 C23 -173.43(16) . . . . ?
B2 C17 C22 C23 1.9(2) . . . . ?
C31 C26 C27 C28 -2.1(2) . . . . ?
B2 C26 C27 C28 175.06(14) . . . . ?
C31 C26 C27 C33 177.22(14) . . . . ?
B2 C26 C27 C33 -5.6(2) . . . . ?
C26 C27 C28 C29 1.1(2) . . . . ?
C33 C27 C28 C29 -178.26(14) . . . . ?
C27 C28 C29 C30 0.4(2) . . . . ?
C27 C28 C29 C34 178.54(15) . . . . ?
C28 C29 C30 C31 -0.8(2) . . . . ?
C34 C29 C30 C31 -178.96(15) . . . . ?
C29 C30 C31 C26 -0.2(2) . . . . ?
C29 C30 C31 C32 -179.02(14) . . . . ?
C27 C26 C31 C30 1.7(2) . . . . ?
B2 C26 C31 C30 -175.28(14) . . . . ?
C27 C26 C31 C32 -179.66(14) . . . . ?
B2 C26 C31 C32 3.4(2) . . . . ?
B2 F1 B1 O1A 143.9(4) . . . . ?
B2 F1 B1 O2 -95.5(5) . . . . ?
B2 F1 B1 O2A -98.3(7) . . . . ?
B2 F1 B1 O1 157.4(3) . . . . ?
B2 F1 B1 C1 29.68(18) . . . . ?
C10 C1 B1 O1A 61.7(6) . . . . ?
C2 C1 B1 O1A -111.8(6) . . . . ?
C10 C1 B1 O2 -71.0(7) . . . . ?
C2 C1 B1 O2 115.5(7) . . . . ?
C10 C1 B1 O2A -61.9(9) . . . . ?
C2 C1 B1 O2A 124.5(9) . . . . ?
C10 C1 B1 O1 57.3(5) . . . . ?
C2 C1 B1 O1 -116.2(5) . . . . ?
C10 C1 B1 F1 173.53(15) . . . . ?
C2 C1 B1 F1 0.0(2) . . . . ?
C4 C3 B2 F1 -149.62(14) . . . . ?
C2 C3 B2 F1 34.75(18) . . . . ?
C4 C3 B2 C26 100.56(18) . . . . ?
C2 C3 B2 C26 -75.06(19) . . . . ?
C4 C3 B2 C17 -38.5(2) . . . . ?
C2 C3 B2 C17 145.89(15) . . . . ?
B1 F1 B2 C3 -44.81(16) . . . . ?
B1 F1 B2 C26 78.16(15) . . . . ?
B1 F1 B2 C17 -160.55(12) . . . . ?
C31 C26 B2 C3 -20.1(2) . . . . ?
C27 C26 B2 C3 163.01(14) . . . . ?
C31 C26 B2 F1 -130.68(14) . . . . ?
C27 C26 B2 F1 52.42(16) . . . . ?
C31 C26 B2 C17 116.76(16) . . . . ?
C27 C26 B2 C17 -60.14(18) . . . . ?
C22 C17 B2 C3 -72.32(18) . . . . ?
C18 C17 B2 C3 102.80(17) . . . . ?
C22 C17 B2 F1 37.23(18) . . . . ?
C18 C17 B2 F1 -147.65(13) . . . . ?
C22 C17 B2 C26 147.56(14) . . . . ?
C18 C17 B2 C26 -37.3(2) . . . . ?
O2 B1 O1 C11 -7.5(10) . . . . ?
F1 B1 O1 C11 98.7(6) . . . . ?
C1 B1 O1 C11 -142.0(5) . . . . ?
O1 B1 O2 C12 7.6(12) . . . . ?
F1 B1 O2 C12 -98.1(9) . . . . ?
C1 B1 O2 C12 143.6(7) . . . . ?
B1 O1 C11 C16 -173.9(7) . . . . ?
B1 O1 C11 C12 4.7(9) . . . . ?
B1 O2 C12 C13 172.4(9) . . . . ?
B1 O2 C12 C11 -5.2(13) . . . . ?
O1 C11 C12 O2 0.3(11) . . . . ?
C16 C11 C12 O2 179.0(9) . . . . ?
O1 C11 C12 C13 -177.6(8) . . . . ?
C16 C11 C12 C13 1.1(11) . . . . ?
O2 C12 C13 C14 -179.1(11) . . . . ?
C11 C12 C13 C14 -1.7(11) . . . . ?
C12 C13 C14 C15 0.4(10) . . . . ?
C13 C14 C15 C16 1.5(9) . . . . ?
C14 C15 C16 C11 -2.1(8) . . . . ?
O1 C11 C16 C15 179.2(7) . . . . ?
C12 C11 C16 C15 0.8(9) . . . . ?
O2A B1 O1A C11A -20.1(13) . . . . ?
F1 B1 O1A C11A 98.0(7) . . . . ?
C1 B1 O1A C11A -147.5(6) . . . . ?
O1A B1 O2A C12A 20.1(16) . . . . ?
F1 B1 O2A C12A -94.1(12) . . . . ?
C1 B1 O2A C12A 142.6(9) . . . . ?
B1 O1A C11A C16A -169.0(10) . . . . ?
B1 O1A C11A C12A 12.4(12) . . . . ?
B1 O2A C12A C11A -12.2(16) . . . . ?
B1 O2A C12A C13A 170.1(13) . . . . ?
O1A C11A C12A O2A 0.0(16) . . . . ?
C16A C11A C12A O2A -178.8(13) . . . . ?
O1A C11A C12A C13A 177.7(11) . . . . ?
C16A C11A C12A C13A -1.1(17) . . . . ?
O2A C12A C13A C14A 178.7(14) . . . . ?
C11A C12A C13A C14A 1.3(16) . . . . ?
C12A C13A C14A C15A -0.7(13) . . . . ?
C13A C14A C15A C16A -0.2(12) . . . . ?
O1A C11A C16A C15A -178.4(10) . . . . ?
C12A C11A C16A C15A 0.1(13) . . . . ?
C14A C15A C16A C11A 0.5(11) . . . . ?
N3 S1 N1 C36 -83.35(16) . . . . ?
N2 S1 N1 C36 169.64(14) . . . . ?
N3 S1 N1 C35 62.92(18) . . . . ?
N2 S1 N1 C35 -44.09(17) . . . . ?
N1 S1 N2 C39 167.35(15) . . . . ?
N3 S1 N2 C39 49.14(16) . . . . ?
N1 S1 N2 C40 -64.64(15) . . . . ?
N3 S1 N2 C40 177.15(14) . . . . ?
N1 S1 N3 C38 107.12(19) . . . . ?
N2 S1 N3 C38 -147.09(19) . . . . ?
N1 S1 N3 C37 -53.6(2) . . . . ?
N2 S1 N3 C37 52.16(19) . . . . ?
